data_2204796
loop_
_publ_author_name
'Han, Won Seok'
'Lee, Hee Keun'
'Kim, Yong-Joo'
'Lee, Soon W.'

_publ_section_title
;A cyclic dipalladium compound formed by concomitant N--C coupling and
 [2+3]-cycloaddition:
 bis{\m-1-[4-(carbodiimido)phenyl]tetrazolato-\k^2^<i>N</i>:<i>C</i>^5^}bis[bis(trimethylphosphine-\k<i>P</i>)palladium(II)]
;
_journal_issue 12
_journal_name_full 'Acta Crystallographica Section E'
_journal_page_first m1813
_journal_page_last m1814
_journal_paper_doi 10.1107/S1600536804028260
_journal_volume 60
_journal_year 2004
_chemical_formula_iupac '[Pd2 (C8 H4 N6)2 (C3 H9 P)4]'
_chemical_formula_moiety 'C28 H44 N12 P4 Pd2'
_chemical_formula_sum 'C28 H44 N12 P4 Pd2'
_chemical_formula_weight 885.43
_chemical_name_systematic
;
bis{\m-1-[4-(carbodiimido)phenyl]tetrazolato-\k^2^N:C^5^}
bis[bis(trimethylphosphine-\kP)palladium(II)]
;
_space_group_IT_number 2
_symmetry_cell_setting triclinic
_symmetry_space_group_name_Hall '-P 1'
_symmetry_space_group_name_H-M 'P -1'
_atom_sites_solution_hydrogens geom
_atom_sites_solution_primary direct
_atom_sites_solution_secondary difmap
_cell_angle_alpha 99.095(19)
_cell_angle_beta 103.42(2)
_cell_angle_gamma 90.85(2)
_cell_formula_units_Z 1
_cell_length_a 8.842(3)
_cell_length_b 9.519(3)
_cell_length_c 11.996(3)
_cell_measurement_reflns_used 26
_cell_measurement_temperature 293(2)
_cell_measurement_theta_max 12.52
_cell_measurement_theta_min 5.12
_cell_volume 968.4(5)
_computing_cell_refinement XSCANS
_computing_data_collection 'XSCANS (Siemens, 1995)'
_computing_data_reduction 'SHELXTL (Siemens, 1997) '
_computing_molecular_graphics SHELXTL
_computing_publication_material SHELXTL
_computing_structure_refinement 'SHELXL97 (Sheldrick, 1997)'
_computing_structure_solution 'SHELXS97 (Sheldrick, 1997)'
_diffrn_ambient_temperature 293(2)
_diffrn_measured_fraction_theta_full 0.984
_diffrn_measured_fraction_theta_max 0.984
_diffrn_measurement_device 'Siemens P4'
_diffrn_measurement_method \w
_diffrn_radiation_monochromator graphite
_diffrn_radiation_source 'sealed tube'
_diffrn_radiation_type MoK\a
_diffrn_radiation_wavelength 0.71073
_diffrn_reflns_av_R_equivalents 0.0205
_diffrn_reflns_av_sigmaI/netI 0.0322
_diffrn_reflns_limit_h_max 10
_diffrn_reflns_limit_h_min 0
_diffrn_reflns_limit_k_max 11
_diffrn_reflns_limit_k_min -11
_diffrn_reflns_limit_l_max 13
_diffrn_reflns_limit_l_min -14
_diffrn_reflns_number 3615
_diffrn_reflns_theta_full 24.99
_diffrn_reflns_theta_max 24.99
_diffrn_reflns_theta_min 1.77
_diffrn_standards_decay_% 0
_diffrn_standards_interval_count 97
_diffrn_standards_number 3
_exptl_absorpt_coefficient_mu 1.130
_exptl_absorpt_correction_T_max 0.798
_exptl_absorpt_correction_T_min 0.574
_exptl_absorpt_correction_type empirical
_exptl_absorpt_process_details '(North et al., 1968)'
_exptl_crystal_colour orange
_exptl_crystal_density_diffrn 1.518
_exptl_crystal_density_method 'not measured'
_exptl_crystal_description block
_exptl_crystal_F_000 448
_exptl_crystal_size_max 0.50
_exptl_crystal_size_mid 0.42
_exptl_crystal_size_min 0.20
_refine_diff_density_max 0.661
_refine_diff_density_min -0.498
_refine_ls_extinction_method none
_refine_ls_goodness_of_fit_ref 1.034
_refine_ls_hydrogen_treatment constr
_refine_ls_matrix_type full
_refine_ls_number_parameters 208
_refine_ls_number_reflns 3374
_refine_ls_number_restraints 0
_refine_ls_restrained_S_all 1.034
_refine_ls_R_factor_all 0.0393
_refine_ls_R_factor_gt 0.0348
_refine_ls_shift/su_max 0.001
_refine_ls_shift/su_mean 0.000
_refine_ls_structure_factor_coef Fsqd
_refine_ls_weighting_details 'calc w = 1/[\s^2^(Fo^2^)+(0.0632P)^2^+0.2618P] where P = (Fo^2^+2Fc^2^)/3'
_refine_ls_weighting_scheme calc
_refine_ls_wR_factor_gt 0.0903
_refine_ls_wR_factor_ref 0.0939
_reflns_number_gt 3039
_reflns_number_total 3374
_reflns_threshold_expression I>2\s(I)
_cod_data_source_file sj6022.cif
_cod_data_source_block I
_cod_depositor_comments
;
The following automatic conversions were performed:
'_symmetry_cell_setting' value 'Triclinic' changed to 'triclinic'
according to '/home/saulius/struct/CIF-dictionaries/cif_core.dic'
dictionary named 'cif_core.dic' version 2.4.1 from 2010-06-29.

Automatic conversion script
Id: cif_fix_enum 1527 2010-12-29 10:47:43Z saulius 

The following automatic conversions were performed:

'_symmetry_cell_setting' value 'Triclinic' changed to 'triclinic'
according to /home/saulius/struct/CIF-dictionaries/cif_core.dic
dictionary named 'cif_core.dic' version 2.4.1 from 2010-06-29.

Automatic conversion script
Id: cif_fix_values 1715 2011-07-08 13:25:40Z adriana 
;
_cod_original_cell_volume 968.5(5)
_cod_original_sg_symbol_H-M 'P-1   '
_cod_database_code 2204796
_cod_database_fobs_code 2204796

loop_
_symmetry_equiv_pos_as_xyz
'x, y, z'
'-x, -y, -z'

loop_
_atom_site_label
_atom_site_fract_x
_atom_site_fract_y
_atom_site_fract_z
_atom_site_U_iso_or_equiv
_atom_site_adp_type
_atom_site_calc_flag
_atom_site_refinement_flags
_atom_site_occupancy
_atom_site_type_symbol
Pd1 0.69364(3) 0.89012(2) 0.684937(19) 0.03877(12) Uani d . 1 Pd
P1 0.86814(11) 0.71478(10) 0.65981(8) 0.0497(2) Uani d . 1 P
P2 0.52022(11) 1.06752(10) 0.71136(8) 0.0493(2) Uani d . 1 P
N1 0.4193(4) 0.6818(3) 0.6233(3) 0.0593(8) Uani d . 1 N
N2 0.3520(4) 0.5830(4) 0.6699(3) 0.0675(9) Uani d . 1 N
N3 0.4299(4) 0.5816(4) 0.7766(3) 0.0672(9) Uani d . 1 N
N4 0.5512(3) 0.6819(3) 0.7991(3) 0.0494(7) Uani d . 1 N
N5 0.8589(4) 1.0376(3) 0.6725(3) 0.0571(7) Uani d . 1 N
N6 1.0090(5) 1.2573(4) 0.7705(3) 0.0735(10) Uani d . 1 N
C1 0.5439(4) 0.7435(3) 0.7030(3) 0.0464(7) Uani d . 1 C
C2 0.6636(4) 0.7005(3) 0.9077(3) 0.0474(8) Uani d . 1 C
C3 0.6839(5) 0.5913(4) 0.9737(4) 0.0711(12) Uani d . 1 C
H3 0.6237 0.5065 0.9467 0.085 Uiso calc R 1 H
C4 0.7915(6) 0.6077(4) 1.0776(4) 0.0794(14) Uani d . 1 C
H4 0.8032 0.5329 1.1198 0.095 Uiso calc R 1 H
C5 0.8845(5) 0.7330(4) 1.1226(3) 0.0553(9) Uani d . 1 C
C6 0.8630(5) 0.8417(4) 1.0558(3) 0.0535(9) Uani d . 1 C
H6 0.9240 0.9261 1.0817 0.064 Uiso calc R 1 H
C7 0.7528(5) 0.8257(4) 0.9522(3) 0.0553(9) Uani d . 1 C
H7 0.7380 0.9014 0.9111 0.066 Uiso calc R 1 H
C8 0.9326(4) 1.1400(4) 0.7241(3) 0.0525(8) Uani d . 1 C
C9 0.8030(6) 0.5303(4) 0.6480(5) 0.0768(13) Uani d . 1 C
H9A 0.7609 0.5195 0.7133 0.092 Uiso calc R 1 H
H9B 0.8895 0.4707 0.6471 0.092 Uiso calc R 1 H
H9C 0.7242 0.5030 0.5774 0.092 Uiso calc R 1 H
C10 1.0392(5) 0.7415(6) 0.7802(4) 0.0756(12) Uani d . 1 C
H10A 1.0084 0.7388 0.8515 0.091 Uiso calc R 1 H
H10B 1.0904 0.8323 0.7839 0.091 Uiso calc R 1 H
H10C 1.1093 0.6674 0.7688 0.091 Uiso calc R 1 H
C11 0.9429(6) 0.7205(5) 0.5329(4) 0.0775(13) Uani d . 1 C
H11A 0.9806 0.8159 0.5339 0.093 Uiso calc R 1 H
H11B 0.8614 0.6912 0.4643 0.093 Uiso calc R 1 H
H11C 1.0266 0.6574 0.5330 0.093 Uiso calc R 1 H
C12 0.5553(9) 1.1560(9) 0.8590(5) 0.145(3) Uani d . 1 C
H12A 0.5424 1.0883 0.9079 0.174 Uiso calc R 1 H
H12B 0.4827 1.2292 0.8649 0.174 Uiso calc R 1 H
H12C 0.6596 1.1979 0.8832 0.174 Uiso calc R 1 H
C13 0.3158(6) 1.0171(6) 0.6672(7) 0.111(2) Uani d . 1 C
H13A 0.2898 0.9729 0.5870 0.133 Uiso calc R 1 H
H13B 0.2570 1.1003 0.6768 0.133 Uiso calc R 1 H
H13C 0.2914 0.9511 0.7141 0.133 Uiso calc R 1 H
C14 0.5331(7) 1.2117(6) 0.6326(7) 0.106(2) Uani d . 1 C
H14A 0.5138 1.1749 0.5511 0.128 Uiso calc R 1 H
H14B 0.6353 1.2578 0.6589 0.128 Uiso calc R 1 H
H14C 0.4570 1.2792 0.6460 0.128 Uiso calc R 1 H

loop_
_atom_site_aniso_label
_atom_site_aniso_U_11
_atom_site_aniso_U_22
_atom_site_aniso_U_33
_atom_site_aniso_U_12
_atom_site_aniso_U_13
_atom_site_aniso_U_23
Pd1 0.04284(17) 0.03285(16) 0.04123(16) 0.00057(10) 0.01206(11) 0.00502(10)
P1 0.0526(5) 0.0447(5) 0.0551(5) 0.0115(4) 0.0182(4) 0.0091(4)
P2 0.0540(5) 0.0398(5) 0.0564(5) 0.0080(4) 0.0198(4) 0.0043(4)
N1 0.0543(18) 0.0523(18) 0.0639(19) -0.0095(14) 0.0049(15) 0.0022(14)
N2 0.0559(19) 0.060(2) 0.080(2) -0.0145(16) 0.0080(17) 0.0046(17)
N3 0.062(2) 0.0547(19) 0.086(2) -0.0179(16) 0.0230(19) 0.0092(17)
N4 0.0505(16) 0.0377(14) 0.0610(17) -0.0099(12) 0.0195(13) 0.0026(12)
N5 0.0537(18) 0.0533(18) 0.0681(19) -0.0030(15) 0.0147(15) 0.0213(15)
N6 0.085(2) 0.0473(18) 0.080(2) -0.0100(17) -0.0055(19) 0.0271(16)
C1 0.0496(19) 0.0374(17) 0.0515(18) 0.0020(14) 0.0132(15) 0.0034(14)
C2 0.0559(19) 0.0378(17) 0.0537(19) -0.0017(14) 0.0226(16) 0.0086(14)
C3 0.081(3) 0.0355(19) 0.091(3) -0.0127(18) 0.007(2) 0.0181(19)
C4 0.097(3) 0.040(2) 0.096(3) -0.009(2) -0.002(3) 0.033(2)
C5 0.066(2) 0.0402(18) 0.063(2) 0.0005(16) 0.0146(18) 0.0165(16)
C6 0.076(2) 0.0349(17) 0.0507(19) -0.0119(16) 0.0169(17) 0.0079(14)
C7 0.082(3) 0.0371(17) 0.0500(19) -0.0074(17) 0.0200(18) 0.0117(14)
C8 0.051(2) 0.053(2) 0.061(2) 0.0070(17) 0.0156(17) 0.0279(17)
C9 0.096(3) 0.043(2) 0.097(3) 0.015(2) 0.037(3) 0.005(2)
C10 0.057(2) 0.092(3) 0.075(3) 0.021(2) 0.007(2) 0.016(2)
C11 0.085(3) 0.087(3) 0.076(3) 0.028(3) 0.044(3) 0.021(2)
C12 0.169(7) 0.174(7) 0.072(4) 0.095(6) 0.017(4) -0.028(4)
C13 0.060(3) 0.074(3) 0.198(7) 0.011(3) 0.034(4) 0.017(4)
C14 0.102(4) 0.069(3) 0.174(6) 0.032(3) 0.059(4) 0.057(4)

loop_
_atom_type_symbol
_atom_type_description
_atom_type_scat_dispersion_real
_atom_type_scat_dispersion_imag
_atom_type_scat_source
C C 0.0033 0.0016 'International Tables Vol C Tables 4.2.6.8 and 6.1.1.4'
H H 0.0000 0.0000 'International Tables Vol C Tables 4.2.6.8 and 6.1.1.4'
N N 0.0061 0.0033 'International Tables Vol C Tables 4.2.6.8 and 6.1.1.4'
P P 0.1023 0.0942 'International Tables Vol C Tables 4.2.6.8 and 6.1.1.4'
Pd Pd -0.9988 1.0072 'International Tables Vol C Tables 4.2.6.8 and 6.1.1.4'

loop_
_geom_angle_atom_site_label_1
_geom_angle_atom_site_label_2
_geom_angle_atom_site_label_3
_geom_angle_site_symmetry_1
_geom_angle_site_symmetry_3
_geom_angle
_geom_angle_publ_flag
C1 Pd1 N5 . . 176.78(13) yes
C1 Pd1 P1 . . 89.50(10) yes
N5 Pd1 P1 . . 88.28(10) yes
C1 Pd1 P2 . . 90.86(10) yes
N5 Pd1 P2 . . 91.35(10) yes
P1 Pd1 P2 . . 179.48(3) yes
C11 P1 C9 . . 105.0(2) ?
C11 P1 C10 . . 104.6(2) ?
C9 P1 C10 . . 104.6(2) ?
C11 P1 Pd1 . . 112.42(15) ?
C9 P1 Pd1 . . 118.37(16) ?
C10 P1 Pd1 . . 110.68(16) ?
C12 P2 C13 . . 106.1(4) ?
C12 P2 C14 . . 103.0(4) ?
C13 P2 C14 . . 101.9(3) ?
C12 P2 Pd1 . . 112.7(2) ?
C13 P2 Pd1 . . 117.55(19) ?
C14 P2 Pd1 . . 114.05(19) ?
C1 N1 N2 . . 108.4(3) ?
N3 N2 N1 . . 109.9(3) ?
N2 N3 N4 . . 106.4(3) ?
C1 N4 N3 . . 109.1(3) ?
C1 N4 C2 . . 130.9(3) ?
N3 N4 C2 . . 119.9(3) ?
C8 N5 Pd1 . . 142.0(3) ?
C8 N6 C5 . 2_777 119.7(3) ?
N1 C1 N4 . . 106.2(3) ?
N1 C1 Pd1 . . 127.4(3) ?
N4 C1 Pd1 . . 126.3(3) ?
C7 C2 C3 . . 117.7(4) ?
C7 C2 N4 . . 122.2(3) ?
C3 C2 N4 . . 120.1(3) ?
C4 C3 C2 . . 120.6(4) ?
C4 C3 H3 . . 119.7 ?
C2 C3 H3 . . 119.7 ?
C3 C4 C5 . . 122.2(3) ?
C3 C4 H4 . . 118.9 ?
C5 C4 H4 . . 118.9 ?
N6 C5 C6 2_777 . 124.2(3) ?
N6 C5 C4 2_777 . 119.1(3) ?
C6 C5 C4 . . 116.7(4) ?
C7 C6 C5 . . 121.0(3) ?
C7 C6 H6 . . 119.5 ?
C5 C6 H6 . . 119.5 ?
C6 C7 C2 . . 121.8(3) ?
C6 C7 H7 . . 119.1 ?
C2 C7 H7 . . 119.1 ?
N5 C8 N6 . . 173.9(4) yes
P1 C9 H9A . . 109.5 ?
P1 C9 H9B . . 109.5 ?
H9A C9 H9B . . 109.5 ?
P1 C9 H9C . . 109.5 ?
H9A C9 H9C . . 109.5 ?
H9B C9 H9C . . 109.5 ?
P1 C10 H10A . . 109.5 ?
P1 C10 H10B . . 109.5 ?
H10A C10 H10B . . 109.5 ?
P1 C10 H10C . . 109.5 ?
H10A C10 H10C . . 109.5 ?
H10B C10 H10C . . 109.5 ?
P1 C11 H11A . . 109.5 ?
P1 C11 H11B . . 109.5 ?
H11A C11 H11B . . 109.5 ?
P1 C11 H11C . . 109.5 ?
H11A C11 H11C . . 109.5 ?
H11B C11 H11C . . 109.5 ?
P2 C12 H12A . . 109.5 ?
P2 C12 H12B . . 109.5 ?
H12A C12 H12B . . 109.5 ?
P2 C12 H12C . . 109.5 ?
H12A C12 H12C . . 109.5 ?
H12B C12 H12C . . 109.5 ?
P2 C13 H13A . . 109.5 ?
P2 C13 H13B . . 109.5 ?
H13A C13 H13B . . 109.5 ?
P2 C13 H13C . . 109.5 ?
H13A C13 H13C . . 109.5 ?
H13B C13 H13C . . 109.5 ?
P2 C14 H14A . . 109.5 ?
P2 C14 H14B . . 109.5 ?
H14A C14 H14B . . 109.5 ?
P2 C14 H14C . . 109.5 ?
H14A C14 H14C . . 109.5 ?
H14B C14 H14C . . 109.5 ?

loop_
_geom_bond_atom_site_label_1
_geom_bond_atom_site_label_2
_geom_bond_site_symmetry_2
_geom_bond_distance
_geom_bond_publ_flag
Pd1 C1 . 1.980(3) yes
Pd1 N5 . 2.058(3) yes
Pd1 P1 . 2.3219(11) yes
Pd1 P2 . 2.3318(11) yes
P1 C11 . 1.802(4) ?
P1 C9 . 1.814(4) ?
P1 C10 . 1.816(4) ?
P2 C12 . 1.791(5) ?
P2 C13 . 1.797(5) ?
P2 C14 . 1.801(5) ?
N1 C1 . 1.336(5) yes
N1 N2 . 1.361(5) yes
N2 N3 . 1.308(5) yes
N3 N4 . 1.375(4) yes
N4 C1 . 1.362(4) yes
N4 C2 . 1.428(5) ?
N5 C8 . 1.166(5) yes
N6 C8 . 1.272(5) yes
N6 C5 2_777 1.393(5) ?
C2 C7 . 1.380(5) ?
C2 C3 . 1.392(5) ?
C3 C4 . 1.367(6) ?
C3 H3 . 0.9300 ?
C4 C5 . 1.397(5) ?
C4 H4 . 0.9300 ?
C5 N6 2_777 1.393(5) ?
C5 C6 . 1.395(5) ?
C6 C7 . 1.375(5) ?
C6 H6 . 0.9300 ?
C7 H7 . 0.9300 ?
C9 H9A . 0.9600 ?
C9 H9B . 0.9600 ?
C9 H9C . 0.9600 ?
C10 H10A . 0.9600 ?
C10 H10B . 0.9600 ?
C10 H10C . 0.9600 ?
C11 H11A . 0.9600 ?
C11 H11B . 0.9600 ?
C11 H11C . 0.9600 ?
C12 H12A . 0.9600 ?
C12 H12B . 0.9600 ?
C12 H12C . 0.9600 ?
C13 H13A . 0.9600 ?
C13 H13B . 0.9600 ?
C13 H13C . 0.9600 ?
C14 H14A . 0.9600 ?
C14 H14B . 0.9600 ?
C14 H14C . 0.9600 ?
